data_7034290
loop_
_publ_author_name
'Wang, Ting'
'Zhang, Chuanlei'
'Ju, Zemin'
'Zheng, Hegen'

_publ_section_title
;
 Solvent-induced synthesis of cobalt(ii) coordination polymers based on a
 rigid ligand and flexible carboxylic acid ligands: syntheses, structures
 and magnetic properties.
;
_journal_issue 15
_journal_name_full 'Dalton transactions (Cambridge, England : 2003)'
_journal_page_first 6926
_journal_page_last 6935
_journal_paper_doi 10.1039/c5dt00578g
_journal_volume 44
_journal_year 2015
_chemical_formula_sum 'C32 H23 Co N5 O6'
_chemical_formula_weight 632.48
_chemical_name_systematic
; 
 ? 
;
_space_group_IT_number 15
_symmetry_cell_setting monoclinic
_symmetry_space_group_name_Hall '-C 2yc'
_symmetry_space_group_name_H-M 'C 1 2/c 1'
_atom_sites_solution_hydrogens geom
_atom_sites_solution_primary direct
_atom_sites_solution_secondary difmap
_audit_creation_method SHELXL-97
_audit_update_record
;
2015-03-03 deposited with the CCDC.
2015-03-05 downloaded from the CCDC.
;
_cell_angle_alpha 90.00
_cell_angle_beta 108.630(5)
_cell_angle_gamma 90.00
_cell_formula_units_Z 8
_cell_length_a 22.639(7)
_cell_length_b 22.322(7)
_cell_length_c 14.117(5)
_cell_measurement_reflns_used 2498
_cell_measurement_temperature 293(2)
_cell_measurement_theta_max 21.81
_cell_measurement_theta_min 2.23
_cell_volume 6760(4)
_computing_cell_refinement 'Bruker SMART'
_computing_data_collection 'Bruker SMART'
_computing_data_reduction 'Bruker SAINT'
_computing_molecular_graphics 'Bruker SHELXTL'
_computing_publication_material 'Bruker SHELXTL'
_computing_structure_refinement 'SHELXL-97 (Sheldrick, 1997)'
_computing_structure_solution 'SHELXS-97 (Sheldrick, 1990)'
_diffrn_ambient_temperature 293(2)
_diffrn_measured_fraction_theta_full 0.985
_diffrn_measured_fraction_theta_max 0.985
_diffrn_measurement_device_type 'CCD area detector'
_diffrn_measurement_method 'phi and omega scans'
_diffrn_radiation_monochromator graphite
_diffrn_radiation_source 'fine-focus sealed tube'
_diffrn_radiation_type MoK\a
_diffrn_radiation_wavelength 0.71073
_diffrn_reflns_av_R_equivalents 0.0794
_diffrn_reflns_av_unetI/netI 0.0917
_diffrn_reflns_limit_h_max 26
_diffrn_reflns_limit_h_min -23
_diffrn_reflns_limit_k_max 26
_diffrn_reflns_limit_k_min -26
_diffrn_reflns_limit_l_max 10
_diffrn_reflns_limit_l_min -16
_diffrn_reflns_number 18253
_diffrn_reflns_theta_full 25.01
_diffrn_reflns_theta_max 25.01
_diffrn_reflns_theta_min 1.32
_exptl_absorpt_coefficient_mu 0.554
_exptl_absorpt_correction_type none
_exptl_crystal_colour purple
_exptl_crystal_density_diffrn 1.243
_exptl_crystal_density_method 'not measured'
_exptl_crystal_description block
_exptl_crystal_F_000 2600
_exptl_crystal_size_max 0.24
_exptl_crystal_size_mid 0.22
_exptl_crystal_size_min 0.20
_refine_diff_density_max 1.362
_refine_diff_density_min -0.410
_refine_diff_density_rms 0.099
_refine_ls_extinction_method none
_refine_ls_goodness_of_fit_ref 1.049
_refine_ls_hydrogen_treatment mixed
_refine_ls_matrix_type full
_refine_ls_number_parameters 398
_refine_ls_number_reflns 5883
_refine_ls_number_restraints 3
_refine_ls_restrained_S_all 1.051
_refine_ls_R_factor_all 0.1168
_refine_ls_R_factor_gt 0.0839
_refine_ls_shift/su_max 0.000
_refine_ls_shift/su_mean 0.000
_refine_ls_structure_factor_coef Fsqd
_refine_ls_weighting_details 'calc w=1/[\s^2^(Fo^2^)+(0.1407P)^2^+0.0000P] where P=(Fo^2^+2Fc^2^)/3'
_refine_ls_weighting_scheme calc
_refine_ls_wR_factor_gt 0.2215
_refine_ls_wR_factor_ref 0.2424
_reflns_number_gt 3769
_reflns_number_total 5883
_reflns_threshold_expression >2sigma(I)
_cod_data_source_file c5dt00578g2.cif
_cod_data_source_block 4
_cod_depositor_comments
;
The following automatic conversions were performed:

'_symmetry_cell_setting' value 'Monoclinic' changed to 'monoclinic'
according to
/usr/data/users/saulius/crontab/automatic-downloads/rss-feeds/RSC/lib/dictionaries/cif_core.dic
dictionary named 'cif_core.dic' version 2.4.2 from 2011-04-26.

Automatic conversion script
Id: cif_fix_values 3086 2015-02-26 13:12:21Z robertas 

 Adding full bibliography for 7034287--7034291.cif.
;
_cod_original_sg_symbol_H-M 'C2/c   '
_cod_database_code 7034290

loop_
_symmetry_equiv_pos_as_xyz
'x, y, z'
'-x, y, -z+1/2'
'x+1/2, y+1/2, z'
'-x+1/2, y+1/2, -z+1/2'
'-x, -y, -z'
'x, -y, z-1/2'
'-x+1/2, -y+1/2, -z'
'x+1/2, -y+1/2, z-1/2'

loop_
_atom_site_label
_atom_site_type_symbol
_atom_site_fract_x
_atom_site_fract_y
_atom_site_fract_z
_atom_site_U_iso_or_equiv
_atom_site_adp_type
_atom_site_occupancy
_atom_site_symmetry_multiplicity
_atom_site_calc_flag
_atom_site_refinement_flags
C1 C 0.2259(3) 0.3138(3) 0.2842(5) 0.0438(15) Uani 1 1 d .
C2 C 0.1910(2) 0.3023(2) 0.3575(4) 0.0380(13) Uani 1 1 d .
C3 C 0.2171(2) 0.3141(2) 0.4571(4) 0.0368(13) Uani 1 1 d .
H3 H 0.2553 0.3338 0.4791 0.044 Uiso 1 1 calc R
C4 C 0.1883(2) 0.2975(2) 0.5263(4) 0.0372(12) Uani 1 1 d .
H4 H 0.2061 0.3073 0.5935 0.045 Uiso 1 1 calc R
C5 C 0.1320(2) 0.2658(2) 0.4934(4) 0.0377(13) Uani 1 1 d .
C6 C 0.1037(3) 0.2557(3) 0.3908(4) 0.0414(13) Uani 1 1 d .
H6 H 0.0652 0.2365 0.3678 0.050 Uiso 1 1 calc R
C7 C 0.1333(3) 0.2745(2) 0.3242(4) 0.0400(13) Uani 1 1 d .
H7 H 0.1142 0.2683 0.2561 0.048 Uiso 1 1 calc R
C8 C -0.1403(3) 0.2232(3) 0.5712(5) 0.0478(15) Uani 1 1 d .
C9 C -0.0764(3) 0.2245(3) 0.5613(5) 0.0475(15) Uani 1 1 d .
C10 C -0.0628(3) 0.2620(3) 0.4914(4) 0.0424(13) Uani 1 1 d .
H10 H -0.0948 0.2831 0.4457 0.051 Uiso 1 1 calc R
C11 C -0.0026(2) 0.2679(2) 0.4897(4) 0.0353(12) Uani 1 1 d .
H11 H 0.0060 0.2933 0.4435 0.042 Uiso 1 1 calc R
C12 C 0.0457(3) 0.2356(3) 0.5576(5) 0.0472(15) Uani 1 1 d .
C13 C 0.0312(3) 0.1951(4) 0.6226(6) 0.074(2) Uani 1 1 d .
H13 H 0.0623 0.1716 0.6654 0.089 Uiso 1 1 calc R
C14 C -0.0296(3) 0.1903(4) 0.6226(6) 0.068(2) Uani 1 1 d .
H14 H -0.0389 0.1630 0.6655 0.082 Uiso 1 1 calc R
C15 C 0.3165(3) 0.1639(3) 0.2100(4) 0.0401(13) Uani 1 1 d .
H15 H 0.3554 0.1726 0.2043 0.048 Uiso 1 1 calc R
C16 C 0.2202(3) 0.1705(3) 0.2029(5) 0.0518(16) Uani 1 1 d .
H16 H 0.1801 0.1855 0.1910 0.062 Uiso 1 1 calc R
C17 C 0.2400(2) 0.1166(3) 0.2427(4) 0.0448(14) Uani 1 1 d .
H17 H 0.2169 0.0878 0.2630 0.054 Uiso 1 1 calc R
C18 C 0.3422(2) 0.0610(2) 0.2797(4) 0.0328(11) Uani 1 1 d .
C19 C 0.3155(3) 0.0040(2) 0.2676(4) 0.0404(13) Uani 1 1 d .
H19 H 0.2724 -0.0002 0.2434 0.049 Uiso 1 1 calc R
C20 C 0.3527(2) -0.0461(2) 0.2911(4) 0.0383(12) Uani 1 1 d .
H20 H 0.3355 -0.0844 0.2830 0.046 Uiso 1 1 calc R
C21 C 0.4162(2) -0.0378(2) 0.3272(4) 0.0359(12) Uani 1 1 d .
C22 C 0.4443(2) 0.0189(2) 0.3424(3) 0.0293(11) Uani 1 1 d .
C23 C 0.4067(2) 0.0695(2) 0.3178(4) 0.0301(11) Uani 1 1 d .
H23 H 0.4238 0.1077 0.3265 0.036 Uiso 1 1 calc R
C24 C 0.5177(2) -0.0535(2) 0.3862(4) 0.0348(12) Uani 1 1 d .
C25 C 0.5103(2) 0.0083(2) 0.3808(4) 0.0292(11) Uani 1 1 d .
C26 C 0.5633(2) 0.0440(2) 0.4105(4) 0.0327(11) Uani 1 1 d .
H26 H 0.5598 0.0856 0.4072 0.039 Uiso 1 1 calc R
C27 C 0.6212(2) 0.0170(2) 0.4450(4) 0.0345(12) Uani 1 1 d .
C28 C 0.6267(2) -0.0449(2) 0.4490(4) 0.0346(12) Uani 1 1 d .
H28 H 0.6661 -0.0620 0.4723 0.042 Uiso 1 1 calc R
C29 C 0.5753(2) -0.0813(2) 0.4195(4) 0.0397(13) Uani 1 1 d .
H29 H 0.5790 -0.1228 0.4217 0.048 Uiso 1 1 calc R
C30 C 0.6789(2) 0.1081(3) 0.5170(4) 0.0415(13) Uani 1 1 d .
H30 H 0.6447 0.1288 0.5234 0.050 Uiso 1 1 calc R
C31 C 0.7361(3) 0.0382(3) 0.4799(4) 0.0458(14) Uani 1 1 d .
H31 H 0.7493 0.0031 0.4577 0.055 Uiso 1 1 calc R
C32 C 0.7708(3) 0.0856(3) 0.5200(5) 0.0540(16) Uani 1 1 d .
H32 H 0.8133 0.0883 0.5301 0.065 Uiso 1 1 calc R
Co1 Co 0.25561(3) 0.28547(4) 0.11317(6) 0.0403(3) Uani 1 1 d .
N1 N 0.2683(2) 0.2003(2) 0.1826(4) 0.0494(13) Uani 1 1 d .
N2 N 0.30236(19) 0.11251(19) 0.2472(3) 0.0359(10) Uani 1 1 d .
N3 N 0.7363(2) 0.1302(2) 0.5449(3) 0.0425(11) Uani 1 1 d .
N4 N 0.67548(19) 0.05227(18) 0.4782(3) 0.0347(10) Uani 1 1 d .
N5 N 0.1081(2) 0.2437(2) 0.5654(4) 0.0506(13) Uani 1 1 d .
H5A H 0.1307 0.2286 0.6116 0.026(15) Uiso 1 1 d R
O1 O 0.2820(2) 0.3268(2) 0.3161(4) 0.0634(13) Uani 1 1 d .
O2 O 0.1957(2) 0.3048(2) 0.1910(3) 0.0588(12) Uani 1 1 d .
O3 O -0.14934(19) 0.1955(2) 0.6424(3) 0.0633(13) Uani 1 1 d .
O4 O -0.18507(18) 0.2500(2) 0.5090(3) 0.0547(11) Uani 1 1 d .
O6 O 0.45989(17) -0.08231(14) 0.3536(3) 0.0402(9) Uani 1 1 d .
O1W O 0.8238(4) 0.9362(4) 0.3887(12) 0.245(7) Uani 1 1 d D
H1WA H 0.8518 0.9365 0.3572 0.368 Uiso 1 1 d RD
H1WB H 0.8435 0.9293 0.4525 0.368 Uiso 1 1 d RD

loop_
_atom_site_aniso_label
_atom_site_aniso_U_11
_atom_site_aniso_U_22
_atom_site_aniso_U_33
_atom_site_aniso_U_23
_atom_site_aniso_U_13
_atom_site_aniso_U_12
C1 0.038(3) 0.049(3) 0.055(4) 0.027(3) 0.030(3) 0.030(3)
C2 0.040(3) 0.041(3) 0.041(3) 0.010(3) 0.025(3) 0.017(2)
C3 0.025(2) 0.034(3) 0.057(4) 0.009(3) 0.019(2) 0.008(2)
C4 0.031(3) 0.044(3) 0.041(3) 0.004(3) 0.018(2) 0.008(2)
C5 0.029(3) 0.048(3) 0.044(3) 0.006(3) 0.024(2) 0.013(2)
C6 0.041(3) 0.048(3) 0.042(4) 0.000(3) 0.022(3) 0.005(3)
C7 0.042(3) 0.048(3) 0.036(3) 0.006(2) 0.021(3) 0.012(3)
C8 0.032(3) 0.071(4) 0.044(4) -0.014(3) 0.018(3) -0.009(3)
C9 0.033(3) 0.075(4) 0.041(3) -0.008(3) 0.023(3) -0.005(3)
C10 0.037(3) 0.057(3) 0.037(3) -0.010(3) 0.018(3) -0.004(3)
C11 0.029(3) 0.045(3) 0.035(3) 0.006(2) 0.015(2) 0.006(2)
C12 0.034(3) 0.073(4) 0.045(4) 0.009(3) 0.027(3) 0.006(3)
C13 0.053(4) 0.110(6) 0.075(5) 0.032(5) 0.041(4) 0.010(4)
C14 0.049(4) 0.102(6) 0.062(5) 0.027(4) 0.028(3) 0.008(4)
C15 0.041(3) 0.056(3) 0.028(3) 0.005(3) 0.018(2) 0.008(3)
C16 0.035(3) 0.077(4) 0.051(4) -0.001(3) 0.025(3) 0.016(3)
C17 0.035(3) 0.062(4) 0.044(3) 0.003(3) 0.022(3) 0.005(3)
C18 0.037(3) 0.037(3) 0.028(3) -0.003(2) 0.015(2) 0.000(2)
C19 0.034(3) 0.050(3) 0.034(3) -0.002(3) 0.006(2) -0.007(2)
C20 0.047(3) 0.031(3) 0.035(3) 0.002(2) 0.010(2) -0.002(2)
C21 0.043(3) 0.036(3) 0.028(3) 0.005(2) 0.012(2) 0.003(2)
C22 0.040(3) 0.034(3) 0.014(2) 0.002(2) 0.009(2) -0.005(2)
C23 0.034(3) 0.032(3) 0.026(3) 0.003(2) 0.012(2) 0.002(2)
C24 0.050(3) 0.027(2) 0.026(3) 0.000(2) 0.009(2) 0.002(2)
C25 0.036(3) 0.031(3) 0.023(3) -0.003(2) 0.013(2) 0.001(2)
C26 0.042(3) 0.029(2) 0.032(3) 0.003(2) 0.020(2) 0.000(2)
C27 0.040(3) 0.046(3) 0.022(3) 0.002(2) 0.016(2) 0.001(3)
C28 0.042(3) 0.036(3) 0.026(3) -0.003(2) 0.010(2) 0.007(2)
C29 0.050(3) 0.022(2) 0.041(3) 0.001(2) 0.007(3) 0.003(2)
C30 0.040(3) 0.055(3) 0.036(3) -0.006(3) 0.021(2) -0.004(3)
C31 0.040(3) 0.059(4) 0.042(3) -0.003(3) 0.018(3) 0.009(3)
C32 0.027(3) 0.080(4) 0.060(4) -0.009(4) 0.022(3) -0.001(3)
Co1 0.0356(4) 0.0587(5) 0.0339(5) 0.0082(4) 0.0215(3) 0.0135(4)
N1 0.046(3) 0.078(4) 0.035(3) 0.003(3) 0.028(2) 0.013(3)
N2 0.033(2) 0.045(2) 0.033(2) 0.001(2) 0.0145(19) 0.003(2)
N3 0.039(2) 0.060(3) 0.034(3) -0.006(2) 0.019(2) -0.008(2)
N4 0.036(2) 0.039(2) 0.032(2) -0.0002(19) 0.0146(19) 0.0030(19)
N5 0.030(2) 0.084(4) 0.045(3) 0.029(3) 0.022(2) 0.014(3)
O1 0.049(3) 0.081(3) 0.073(3) 0.035(3) 0.038(2) 0.018(2)
O2 0.064(3) 0.082(3) 0.049(3) 0.020(2) 0.042(2) 0.032(2)
O3 0.043(2) 0.111(4) 0.047(3) -0.010(3) 0.030(2) -0.018(2)
O4 0.036(2) 0.078(3) 0.054(3) -0.018(2) 0.021(2) -0.004(2)
O6 0.049(2) 0.0253(17) 0.042(2) -0.0009(16) 0.0073(17) -0.0021(16)
O1W 0.125(7) 0.140(7) 0.389(19) -0.033(10) -0.032(9) 0.026(6)

loop_
_atom_type_symbol
_atom_type_description
_atom_type_scat_dispersion_real
_atom_type_scat_dispersion_imag
_atom_type_scat_source
C C 0.0033 0.0016 'International Tables Vol C Tables 4.2.6.8 and 6.1.1.4'
H H 0.0000 0.0000 'International Tables Vol C Tables 4.2.6.8 and 6.1.1.4'
Co Co 0.3494 0.9721 'International Tables Vol C Tables 4.2.6.8 and 6.1.1.4'
N N 0.0061 0.0033 'International Tables Vol C Tables 4.2.6.8 and 6.1.1.4'
O O 0.0106 0.0060 'International Tables Vol C Tables 4.2.6.8 and 6.1.1.4'

loop_
_geom_angle_atom_site_label_1
_geom_angle_atom_site_label_2
_geom_angle_atom_site_label_3
_geom_angle
_geom_angle_site_symmetry_1
_geom_angle_site_symmetry_3
O1 C1 O2 123.7(5) . .
O1 C1 C2 119.3(6) . .
O2 C1 C2 116.8(5) . .
C3 C2 C7 119.2(5) . .
C3 C2 C1 121.5(5) . .
C7 C2 C1 119.1(5) . .
C2 C3 C4 121.8(5) . .
C2 C3 H3 119.1 . .
C4 C3 H3 119.1 . .
C3 C4 C5 118.9(5) . .
C3 C4 H4 120.5 . .
C5 C4 H4 120.5 . .
N5 C5 C6 122.9(5) . .
N5 C5 C4 117.6(5) . .
C6 C5 C4 119.5(5) . .
C7 C6 C5 119.5(5) . .
C7 C6 H6 120.3 . .
C5 C6 H6 120.3 . .
C6 C7 C2 121.0(6) . .
C6 C7 H7 119.5 . .
C2 C7 H7 119.5 . .
O3 C8 O4 119.4(5) . .
O3 C8 C9 119.7(6) . .
O4 C8 C9 120.9(6) . .
C14 C9 C10 118.7(5) . .
C14 C9 C8 120.5(6) . .
C10 C9 C8 120.8(6) . .
C11 C10 C9 120.6(5) . .
C11 C10 H10 119.7 . .
C9 C10 H10 119.7 . .
C10 C11 C12 119.9(5) . .
C10 C11 H11 120.0 . .
C12 C11 H11 120.0 . .
N5 C12 C13 118.4(6) . .
N5 C12 C11 122.5(5) . .
C13 C12 C11 119.1(5) . .
C14 C13 C12 119.6(7) . .
C14 C13 H13 120.2 . .
C12 C13 H13 120.2 . .
C9 C14 C13 121.8(6) . .
C9 C14 H14 119.1 . .
C13 C14 H14 119.1 . .
N1 C15 N2 111.3(5) . .
N1 C15 H15 124.4 . .
N2 C15 H15 124.4 . .
C17 C16 N1 109.7(5) . .
C17 C16 H16 125.1 . .
N1 C16 H16 125.1 . .
C16 C17 N2 106.0(5) . .
C16 C17 H17 127.0 . .
N2 C17 H17 127.0 . .
C19 C18 C23 121.9(5) . .
C19 C18 N2 119.1(4) . .
C23 C18 N2 119.0(4) . .
C20 C19 C18 120.3(5) . .
C20 C19 H19 119.8 . .
C18 C19 H19 119.8 . .
C19 C20 C21 117.8(5) . .
C19 C20 H20 121.1 . .
C21 C20 H20 121.1 . .
O6 C21 C20 125.6(5) . .
O6 C21 C22 111.2(4) . .
C20 C21 C22 123.2(5) . .
C23 C22 C21 118.9(5) . .
C23 C22 C25 135.2(5) . .
C21 C22 C25 105.9(4) . .
C22 C23 C18 117.9(5) . .
C22 C23 H23 121.1 . .
C18 C23 H23 121.1 . .
C29 C24 C25 123.2(5) . .
C29 C24 O6 126.0(4) . .
C25 C24 O6 110.8(4) . .
C24 C25 C26 118.5(5) . .
C24 C25 C22 106.1(4) . .
C26 C25 C22 135.4(4) . .
C27 C26 C25 119.0(5) . .
C27 C26 H26 120.5 . .
C25 C26 H26 120.5 . .
C26 C27 C28 120.7(5) . .
C26 C27 N4 120.1(5) . .
C28 C27 N4 119.2(4) . .
C29 C28 C27 121.5(5) . .
C29 C28 H28 119.2 . .
C27 C28 H28 119.2 . .
C28 C29 C24 117.0(4) . .
C28 C29 H29 121.5 . .
C24 C29 H29 121.5 . .
N3 C30 N4 112.7(5) . .
N3 C30 H30 123.7 . .
N4 C30 H30 123.7 . .
C32 C31 N4 105.7(5) . .
C32 C31 H31 127.1 . .
N4 C31 H31 127.1 . .
C31 C32 N3 112.2(5) . .
C31 C32 H32 123.9 . .
N3 C32 H32 123.9 . .
O2 Co1 O4 93.46(19) . 2
O2 Co1 N3 88.89(17) . 8_455
O4 Co1 N3 88.21(18) 2 8_455
O2 Co1 O3 131.7(2) . 8
O4 Co1 O3 134.53(16) 2 8
N3 Co1 O3 87.62(18) 8_455 8
O2 Co1 N1 87.48(17) . .
O4 Co1 N1 89.81(19) 2 .
N3 Co1 N1 175.76(17) 8_455 .
O3 Co1 N1 96.43(19) 8 .
C15 N1 C16 106.0(5) . .
C15 N1 Co1 131.9(4) . .
C16 N1 Co1 122.0(4) . .
C15 N2 C17 106.9(5) . .
C15 N2 C18 127.0(4) . .
C17 N2 C18 126.0(4) . .
C30 N3 C32 103.7(5) . .
C30 N3 Co1 120.7(4) . 8_556
C32 N3 Co1 135.6(4) . 8_556
C30 N4 C31 105.7(4) . .
C30 N4 C27 125.5(4) . .
C31 N4 C27 128.8(5) . .
C5 N5 C12 127.7(5) . .
C5 N5 H5A 118.1 . .
C12 N5 H5A 113.2 . .
C1 O2 Co1 110.8(3) . .
C8 O3 Co1 99.4(4) . 8_456
C8 O4 Co1 169.9(4) . 2
C21 O6 C24 106.0(4) . .
H1WB O1W H1WA 107.9 . .
H1WB O1W H1WA 107.9 . .
H1WA O1W H1WA 0.0 . .
H1WB O1W H1WB 0.0 . .
H1WA O1W H1WB 107.9 . .
H1WA O1W H1WB 107.9 . .

loop_
_geom_bond_atom_site_label_1
_geom_bond_atom_site_label_2
_geom_bond_distance
_geom_bond_site_symmetry_2
C1 O1 1.240(7) .
C1 O2 1.290(8) .
C1 C2 1.512(7) .
C2 C3 1.365(8) .
C2 C7 1.385(8) .
C3 C4 1.387(7) .
C3 H3 0.9300 .
C4 C5 1.401(8) .
C4 H4 0.9300 .
C5 N5 1.386(7) .
C5 C6 1.401(8) .
C6 C7 1.383(7) .
C6 H6 0.9300 .
C7 H7 0.9300 .
C8 O3 1.252(8) .
C8 O4 1.260(7) .
C8 C9 1.497(7) .
C9 C14 1.367(9) .
C9 C10 1.401(8) .
C10 C11 1.378(7) .
C10 H10 0.9300 .
C11 C12 1.402(8) .
C11 H11 0.9300 .
C12 N5 1.393(7) .
C12 C13 1.400(9) .
C13 C14 1.379(9) .
C13 H13 0.9300 .
C14 H14 0.9300 .
C15 N1 1.317(7) .
C15 N2 1.342(7) .
C15 H15 0.9300 .
C16 C17 1.343(9) .
C16 N1 1.382(7) .
C16 H16 0.9300 .
C17 N2 1.395(6) .
C17 H17 0.9300 .
C18 C19 1.396(7) .
C18 C23 1.397(7) .
C18 N2 1.443(6) .
C19 C20 1.375(7) .
C19 H19 0.9300 .
C20 C21 1.377(8) .
C20 H20 0.9300 .
C21 O6 1.366(6) .
C21 C22 1.402(7) .
C22 C23 1.390(7) .
C22 C25 1.437(7) .
C23 H23 0.9300 .
C24 C29 1.384(7) .
C24 C25 1.388(7) .
C24 O6 1.397(6) .
C25 C26 1.390(7) .
C26 C27 1.384(7) .
C26 H26 0.9300 .
C27 C28 1.385(7) .
C27 N4 1.407(7) .
C28 C29 1.370(7) .
C28 H28 0.9300 .
C29 H29 0.9300 .
C30 N3 1.328(7) .
C30 N4 1.353(7) .
C30 H30 0.9300 .
C31 C32 1.331(9) .
C31 N4 1.400(7) .
C31 H31 0.9300 .
C32 N3 1.377(8) .
C32 H32 0.9300 .
Co1 O2 2.045(4) .
Co1 O4 2.096(5) 2
Co1 N3 2.097(5) 8_455
Co1 O3 2.101(4) 8
Co1 N1 2.116(5) .
N3 Co1 2.097(5) 8_556
N5 H5A 0.7664 .
O3 Co1 2.101(4) 8_456
O4 Co1 2.096(5) 2
O1W H1WB 0.8808 .
O1W H1WA 0.8835 .
O1W H1WA 0.8835 .
O1W H1WB 0.8808 .

loop_
_geom_torsion_atom_site_label_1
_geom_torsion_atom_site_label_2
_geom_torsion_atom_site_label_3
_geom_torsion_atom_site_label_4
_geom_torsion
_geom_torsion_site_symmetry_1
_geom_torsion_site_symmetry_4
O1 C1 C2 C3 9.5(8) . .
O2 C1 C2 C3 -175.7(5) . .
O1 C1 C2 C7 -165.0(5) . .
O2 C1 C2 C7 9.8(7) . .
C7 C2 C3 C4 1.9(7) . .
C1 C2 C3 C4 -172.7(5) . .
C2 C3 C4 C5 2.4(7) . .
C3 C4 C5 N5 172.6(5) . .
C3 C4 C5 C6 -5.0(7) . .
N5 C5 C6 C7 -174.1(5) . .
C4 C5 C6 C7 3.3(8) . .
C5 C6 C7 C2 1.0(8) . .
C3 C2 C7 C6 -3.6(8) . .
C1 C2 C7 C6 171.1(5) . .
O3 C8 C9 C14 7.4(10) . .
O4 C8 C9 C14 -173.2(6) . .
O3 C8 C9 C10 -170.6(6) . .
O4 C8 C9 C10 8.8(9) . .
C14 C9 C10 C11 -5.0(9) . .
C8 C9 C10 C11 173.0(5) . .
C9 C10 C11 C12 0.7(9) . .
C10 C11 C12 N5 -174.2(5) . .
C10 C11 C12 C13 3.7(10) . .
N5 C12 C13 C14 174.1(7) . .
C11 C12 C13 C14 -3.8(12) . .
C10 C9 C14 C13 5.0(11) . .
C8 C9 C14 C13 -173.1(7) . .
C12 C13 C14 C9 -0.6(13) . .
N1 C16 C17 N2 -0.1(7) . .
C23 C18 C19 C20 -1.4(8) . .
N2 C18 C19 C20 175.3(5) . .
C18 C19 C20 C21 0.4(8) . .
C19 C20 C21 O6 -179.5(5) . .
C19 C20 C21 C22 1.1(8) . .
O6 C21 C22 C23 179.0(4) . .
C20 C21 C22 C23 -1.5(8) . .
O6 C21 C22 C25 0.1(5) . .
C20 C21 C22 C25 179.6(5) . .
C21 C22 C23 C18 0.5(7) . .
C25 C22 C23 C18 178.9(5) . .
C19 C18 C23 C22 1.0(7) . .
N2 C18 C23 C22 -175.8(4) . .
C29 C24 C25 C26 -0.2(8) . .
O6 C24 C25 C26 -180.0(4) . .
C29 C24 C25 C22 179.6(5) . .
O6 C24 C25 C22 -0.2(6) . .
C23 C22 C25 C24 -178.5(5) . .
C21 C22 C25 C24 0.1(5) . .
C23 C22 C25 C26 1.2(10) . .
C21 C22 C25 C26 179.8(5) . .
C24 C25 C26 C27 -0.5(7) . .
C22 C25 C26 C27 179.8(5) . .
C25 C26 C27 C28 0.7(7) . .
C25 C26 C27 N4 -178.1(4) . .
C26 C27 C28 C29 -0.2(8) . .
N4 C27 C28 C29 178.7(5) . .
C27 C28 C29 C24 -0.5(8) . .
C25 C24 C29 C28 0.7(8) . .
O6 C24 C29 C28 -179.5(5) . .
N4 C31 C32 N3 0.0(7) . .
N2 C15 N1 C16 -0.3(6) . .
N2 C15 N1 Co1 -176.9(4) . .
C17 C16 N1 C15 0.2(7) . .
C17 C16 N1 Co1 177.2(4) . .
O2 Co1 N1 C15 -148.2(5) . .
O4 Co1 N1 C15 118.3(5) 2 .
N3 Co1 N1 C15 -179(100) 8_455 .
O3 Co1 N1 C15 -16.5(5) 8 .
O2 Co1 N1 C16 35.7(5) . .
O4 Co1 N1 C16 -57.8(5) 2 .
N3 Co1 N1 C16 4(3) 8_455 .
O3 Co1 N1 C16 167.4(4) 8 .
N1 C15 N2 C17 0.3(6) . .
N1 C15 N2 C18 176.5(5) . .
C16 C17 N2 C15 -0.1(6) . .
C16 C17 N2 C18 -176.4(5) . .
C19 C18 N2 C15 -147.2(5) . .
C23 C18 N2 C15 29.6(7) . .
C19 C18 N2 C17 28.3(7) . .
C23 C18 N2 C17 -154.8(5) . .
N4 C30 N3 C32 1.2(6) . .
N4 C30 N3 Co1 -177.3(3) . 8_556
C31 C32 N3 C30 -0.7(7) . .
C31 C32 N3 Co1 177.5(4) . 8_556
N3 C30 N4 C31 -1.3(6) . .
N3 C30 N4 C27 178.1(5) . .
C32 C31 N4 C30 0.7(6) . .
C32 C31 N4 C27 -178.6(5) . .
C26 C27 N4 C30 27.3(7) . .
C28 C27 N4 C30 -151.6(5) . .
C26 C27 N4 C31 -153.5(5) . .
C28 C27 N4 C31 27.7(8) . .
C6 C5 N5 C12 -33.6(9) . .
C4 C5 N5 C12 148.9(6) . .
C13 C12 N5 C5 158.5(7) . .
C11 C12 N5 C5 -23.6(10) . .
O1 C1 O2 Co1 20.1(7) . .
C2 C1 O2 Co1 -154.4(4) . .
O4 Co1 O2 C1 163.1(4) 2 .
N3 Co1 O2 C1 -108.8(4) 8_455 .
O3 Co1 O2 C1 -22.9(5) 8 .
N1 Co1 O2 C1 73.4(4) . .
O4 C8 O3 Co1 -1.3(7) . 8_456
C9 C8 O3 Co1 178.1(5) . 8_456
O3 C8 O4 Co1 -124(2) . 2
C9 C8 O4 Co1 56(3) . 2
C20 C21 O6 C24 -179.7(5) . .
C22 C21 O6 C24 -0.3(5) . .
C29 C24 O6 C21 -179.5(5) . .
C25 C24 O6 C21 0.3(5) . .

loop_
_platon_squeeze_void_nr
_platon_squeeze_void_average_x
_platon_squeeze_void_average_y
_platon_squeeze_void_average_z
_platon_squeeze_void_volume
_platon_squeeze_void_count_electrons
_platon_squeeze_void_content
1 0.000 0.000 -0.010 748 289 ' '
2 0.500 0.500 -0.031 748 289 ' '
3 0.000 0.324 0.250 7 0 ' '
4 0.500 0.824 0.250 7 0 ' '
5 0.500 0.176 0.750 7 0 ' '
6 0.000 0.676 0.750 7 0 ' '
